data_1534830
loop_
_publ_author_name
'Shi, H.'
'Shan, Y.'
'He, M.'
'Liu, Y.'

_publ_section_title
;
 Synthesis and structural characterization of a new ferrous-ferric
 borophosphate: (N H4)0.5 Fe(II)0.5 Fe(III)0.5 (H2 O)2 B P2 O8 (H2 O)0.5
;
_journal_name_full 'Journal of Chemical Research (Synopsis)'
_journal_page_first 612
_journal_page_last 613
_journal_volume 2003
_journal_year 2003
_chemical_formula_sum 'B Fe H7 N0.5 O10.5 P2'
_chemical_name_systematic '(N H4)0.5 (Fe (H2 O)2) (B P2 O8) (H2 O)0.5'
_space_group_IT_number 179
_symmetry_space_group_name_Hall 'P 65 2 (0 0 1)'
_symmetry_space_group_name_H-M 'P 65 2 2'
_cell_angle_alpha 90
_cell_angle_beta 90
_cell_angle_gamma 120
_cell_formula_units_Z 6
_cell_length_a 9.452
_cell_length_b 9.452
_cell_length_c 15.698
_cell_volume 1214.570
_citation_journal_id_ASTM JRPSDC
_cod_data_source_file Shi_JRPSDC_2003_965.cif
_cod_data_source_block H7B1Fe1N0.5O10.5P2
_cod_original_cell_volume 1214.569
_cod_original_sg_symbol_Hall 'P 65 2 (x,y,z+1/12)'
_cod_original_formula_sum 'H7 B1 Fe1 N0.5 O10.5 P2'
_cod_database_code 1534830

loop_
_symmetry_equiv_pos_as_xyz
x,y,z
x-y,x,z+5/6
-y,x-y,z+2/3
-x,-y,z+1/2
-x+y,-x,z+1/3
y,-x+y,z+1/6
-y,-x,-z+1/6
x-y,-y,-z
x,x-y,-z+5/6
y,x,-z+2/3
-x+y,y,-z+1/2
-x,-x+y,-z+1/3

loop_
_atom_site_label
_atom_site_type_symbol
_atom_site_fract_x
_atom_site_fract_y
_atom_site_fract_z
_atom_site_occupancy
_atom_site_U_iso_or_equiv
Fe1 Fe+2 0.44734 0.55266 0.0833 1 0.0
P1 P+5 0.61477 0.78321 0.24772 1 0.0
O3 O-2 0.517 0.8047 0.0507 1 0.0
O4 O-2 0.7879 0.8102 0.23117 1 0.0
H1 H+1 0.473 0.828 0.094 1 0.0
B1 B+3 0.849 0.698 0.25 1 0.0
O2 O-2 0.6818 0.6144 0.04804 1 0.0
N1 N-3 0.744 0.872 -0.0833 0.5 0.0
O5 O-2 0.5863 0.7646 0.3454 1 0.0
H2 H+1 0.491 0.835 0.004 1 0.0
O6 O-2 0.8386 0.9193 -0.0833 0.5 0.0
O1 O-2 0.487 0.6253 0.2085 1 0.0
